data_4002807
loop_
_publ_author_name
'Wang, Zhenbin'
'Chu, Iek-Heng'
'Zhou, Fei'
'Ong, Shyue Ping'

_publ_section_title
;
 Electronic Structure Descriptor for the Discovery of Narrow-Band
 Red-Emitting Phosphors
;
_journal_issue 11
_journal_name_full 'Chemistry of Materials'
_journal_page_first 4024
_journal_paper_doi 10.1021/acs.chemmater.6b01496
_journal_volume 28
_journal_year 2016
_chemical_formula_structural SrSiN2
_chemical_formula_sum 'N8 Si4 Sr4'
_space_group_IT_number 14
_symmetry_Int_Tables_number 14
_symmetry_space_group_name_Hall '-P 2ybc'
_symmetry_space_group_name_H-M 'P 1 21/c 1'
_cell_angle_alpha 90.00000000
_cell_angle_beta 112.71250627
_cell_angle_gamma 90.00000000
_cell_formula_units_Z 4
_cell_length_a 5.99251924
_cell_length_b 7.36846851
_cell_length_c 5.54703082
_cell_volume 225.939
_cod_data_source_file 54.cif
_cod_data_source_block SrSiN2
_cod_original_cell_volume 225.939356755
_cod_original_sg_symbol_H-M P2_1/c
_cod_original_formula_sum 'Sr4 Si4 N8'
_cod_database_code 4002807

loop_
_symmetry_equiv_pos_site_id
_symmetry_equiv_pos_as_xyz
1 'x, y, z'
2 '-x, -y, -z'
3 '-x, y+1/2, -z+1/2'
4 'x, -y+1/2, z+1/2'

loop_
_atom_site_aniso_type_symbol
_atom_site_aniso_U_11
_atom_site_aniso_U_22
_atom_site_aniso_U_33
_atom_site_aniso_U_12
_atom_site_aniso_U_13
_atom_site_aniso_U_23
Si 0 0 0 0 0 0
Sr 0 0 0 0 0 0
N 0 0 0 0 0 0

loop_
_atom_site_type_symbol
_atom_site_label
_atom_site_symmetry_multiplicity
_atom_site_fract_x
_atom_site_fract_y
_atom_site_fract_z
_atom_site_occupancy
Sr Sr1 4 0.337265 0.574437 0.176064 1
Si Si2 4 0.105282 0.141269 0.070255 1
N N3 4 0.209243 0.587133 0.579389 1
N N4 4 0.210905 0.217948 0.389504 1

_cod_struct_determination_method theoretical
